data_1537095
loop_
_publ_author_name
'Roemer, S.R.'
'Schnick, W.'

_publ_section_title
;
 Synthesis, crystal structures and properties of the tetrametaphosphimates
 M(II)2 (P O2 NH)4 . 8H2 O with M= Mg, Mn, Co, Zn
;
_journal_name_full 'Zeitschrift fuer Anorganische und Allgemeine Chemie'
_journal_page_first 31
_journal_page_last 37
_journal_volume 631
_journal_year 2005
_chemical_formula_sum 'H20 Mn2 N4 O16 P4'
_chemical_name_systematic 'Mn2 (P O2 N H)4 (H2 O)8'
_space_group_IT_number 14
_symmetry_space_group_name_Hall '-P 2ybc'
_symmetry_space_group_name_H-M 'P 1 21/c 1'
_cell_angle_alpha 90
_cell_angle_beta 103.93
_cell_angle_gamma 90
_cell_formula_units_Z 2
_cell_length_a 6.4869
_cell_length_b 10.631
_cell_length_c 13.108
_cell_volume 877.372
_citation_journal_id_ASTM ZAACAB
_cod_data_source_file Roemer_ZAACAB_2005_1617.cif
_cod_data_source_block H20Mn2N4O16P4
_cod_database_code 1537095

loop_
_symmetry_equiv_pos_as_xyz
x,y,z
-x,y+1/2,-z+1/2
-x,-y,-z
x,-y-1/2,z-1/2

loop_
_atom_site_label
_atom_site_type_symbol
_atom_site_fract_x
_atom_site_fract_y
_atom_site_fract_z
_atom_site_occupancy
_atom_site_U_iso_or_equiv
H1 H+1 0.266 0.058 0.444 1 0.0
O2 O-2 0.5077 0.4683 0.14285 1 0.0
P1 P+5 0.26903 0.46911 0.10317 1 0.0
H5 H+1 0.645 0.303 0.125 1 0.0
N1 N-3 0.2117 0.0791 0.4789 1 0.0
H3 H+1 0.072 0.449 0.39 1 0.0
O8 O-2 0.5216 0.3305 0.4034 1 0.0
O6 O-2 0.6923 0.241 0.1164 1 0.0
O4 O-2 0.1017 0.2129 0.31676 1 0.0
O5 O-2 0.0778 0.5007 0.3505 1 0.0
P2 P+5 0.03992 0.18489 0.41745 1 0.0
Mn1 Mn+2 0.04357 0.19275 0.15089 1 0.0
H6 H+1 0.646 0.227 0.06 1 0.0
H2 H+1 0.27 0.658 0.109 1 0.0
O7 O-2 0.3621 0.0948 0.1715 1 0.0
N2 N-3 0.1998 0.6184 0.1059 1 0.0
H7 H+1 0.391 0.06 0.227 1 0.0
H10 H+1 0.414 0.31 0.367 1 0.0
H9 H+1 0.551 0.389 0.406 1 0.0
H8 H+1 0.446 0.123 0.162 1 0.0
O1 O-2 0.1399 0.3908 0.15972 1 0.0
O3 O-2 0.0341 0.2992 0.485 1 0.0
H4 H+1 0.089 0.479 0.31 1 0.0
